data_4038615
loop_
_publ_author_name
'Suzuki, Takahiro'
'Koyama, Takeshi'
'Nakanishi, Kenta'
'Kobayashi, Susumu'
'Tanino, Keiji'

_publ_section_title
;
 Formal Total Synthesis of Atropurpuran.
;
_journal_name_full 'The Journal of organic chemistry'
_journal_paper_doi 10.1021/acs.joc.0c01462
_journal_year 2020
_chemical_formula_moiety 'C21 H32 O5'
_chemical_formula_sum 'C21 H32 O5'
_chemical_formula_weight 364.46
_space_group_crystal_system monoclinic
_space_group_IT_number 14
_space_group_name_Hall '-P 2ybc'
_space_group_name_H-M_alt 'P 1 21/c 1'
_atom_sites_solution_hydrogens mixed
_atom_sites_solution_primary dual
_audit_creation_date 2020-06-09
_audit_creation_method
;
Olex2 1.3
(compiled 2019.09.11 svn.r3662 for OlexSys, GUI svn.r5938)
;
_cell_angle_alpha 90
_cell_angle_beta 100.7770(10)
_cell_angle_gamma 90
_cell_formula_units_Z 4
_cell_length_a 9.7358(2)
_cell_length_b 24.4825(3)
_cell_length_c 7.63190(10)
_cell_measurement_reflns_used 6910
_cell_measurement_temperature 150
_cell_measurement_theta_max 77.1980
_cell_measurement_theta_min 4.5990
_cell_volume 1787.03(5)
_computing_cell_refinement 'CrysAlisPro 1.171.40.67a (Rigaku OD, 2019)'
_computing_data_collection 'CrysAlisPro 1.171.40.67a (Rigaku OD, 2019)'
_computing_data_reduction 'CrysAlisPro 1.171.40.67a (Rigaku OD, 2019)'
_computing_molecular_graphics 'Olex2 1.3 (Dolomanov et al., 2009)'
_computing_publication_material 'Olex2 1.3 (Dolomanov et al., 2009)'
_computing_structure_refinement 'ShelXL 2018/3 (Sheldrick, 2015)'
_computing_structure_solution 'SHELXT 2018/2 (Sheldrick, 2018)'
_diffrn_ambient_temperature 150
_diffrn_detector 'Rigaku HyPix-6000 area detector'
_diffrn_detector_area_resol_mean 10.0
_diffrn_detector_type 'HPC area detector'
_diffrn_measured_fraction_theta_full 0.999
_diffrn_measured_fraction_theta_max 0.969
_diffrn_measurement_details
;
List of Runs (angles in degrees, time in seconds):

  # Type    Start    End  Width  t~exp~   \w     \q     \k     \f   Frames
--------------------------------------------------------------------------
  1  \w    -87.00 -35.00   0.50    0.10    --  -46.37 115.00 178.00  104
  2  \w    -84.00 -59.00   0.50    0.30    --  -84.50 115.00 178.00   50
  3  \w    -66.00 -11.00   0.50    0.30    --  -84.50  57.00  30.00  110
  4  \w     57.00  82.00   0.50    0.10    --   46.37 167.00 -37.00   50
  5  \w    100.00 126.00   0.50    0.30    --  108.56 167.00 -37.00   52
  6  \w     73.00  99.00   0.50    0.10    --   46.37 125.00  90.00   52
  7  \w     85.00 117.00   0.50    0.10    --   46.37 125.00 120.00   64
  8  \w     88.00 128.00   0.50    0.30    --  108.56 115.00 178.00   80
  9  \w     31.00 117.00   0.50    0.10    --   46.37  57.00  90.00  172
 10  \w     40.00 123.00   0.50    0.30    --  108.56 -57.00  60.00  166
 11  \w     72.00 104.00   0.50    0.30    --  108.56-115.00  88.00   64
 12  \w     79.00 104.00   0.50    0.30    --  108.56-125.00 150.00   50
 13  \w     37.00  67.00   0.50    0.30    --  108.56-115.00  88.00   60
 14  \w     43.00  73.00   0.50    0.30    --  108.56-125.00 150.00   60
 15  \w     22.00  47.00   0.50    0.10    --   46.37-115.00  88.00   50
 16  \w     40.00  66.00   0.50    0.30    --  108.56 -37.00 120.00   52
 17  \w     35.00  65.00   0.50    0.30    --  108.56 -37.00 150.00   60
 18  \w     38.00  64.00   0.50    0.30    --  108.56 -37.00  30.00   52
 19  \w     49.00  75.00   0.50    0.30    --  108.56 -19.00 -60.00   52
 20  \w     37.00  63.00   0.50    0.30    --  108.56 -37.00 -90.00   52
 21  \w     33.00  75.00   0.50    0.30    --  108.56 -19.00 -90.00   84
 22  \w     43.00  69.00   0.50    0.30    --  108.56 -37.00-120.00   52
 23  \w     40.00  75.00   0.50    0.30    --  108.56 -19.00-150.00   70
 24  \w     35.00  61.00   0.50    0.30    --  108.56 -37.00-150.00   52
 25  \w     32.00 112.00   0.50    0.10    --   46.37  57.00-180.00  160
 26  \w     36.00 116.00   0.50    0.30    --  108.56-125.00-180.00  160
 27  \w    104.00 131.00   0.50    0.30    --  108.56-167.00 -56.00   54
 28  \w    -80.00 -55.00   0.50    0.10    --  -46.37-167.00 -56.00   50
 29  \w   -124.00 -99.00   0.50    0.30    --  -84.50-167.00 -56.00   50
;
_diffrn_measurement_device 'four-circle diffractometer'
_diffrn_measurement_device_type 'Rigaku XtaLAB Synergy-S'
_diffrn_measurement_method '\w scans'
_diffrn_orient_matrix_type 'CrysAlisPro convention (1999,Acta A55,543-557)'
_diffrn_orient_matrix_UB_11 -0.1119295000
_diffrn_orient_matrix_UB_12 -0.0423815000
_diffrn_orient_matrix_UB_13 -0.0770944000
_diffrn_orient_matrix_UB_21 -0.0876083000
_diffrn_orient_matrix_UB_22 0.0453460000
_diffrn_orient_matrix_UB_23 -0.1079631000
_diffrn_orient_matrix_UB_31 0.0757984000
_diffrn_orient_matrix_UB_32 -0.0103133000
_diffrn_orient_matrix_UB_33 -0.1569340000
_diffrn_radiation_monochromator 'multi-layer mirror optics'
_diffrn_radiation_probe x-ray
_diffrn_radiation_type 'Cu K\a'
_diffrn_radiation_wavelength 1.54184
_diffrn_reflns_av_R_equivalents 0.0410
_diffrn_reflns_av_unetI/netI 0.0370
_diffrn_reflns_Laue_measured_fraction_full 0.999
_diffrn_reflns_Laue_measured_fraction_max 0.969
_diffrn_reflns_limit_h_max 12
_diffrn_reflns_limit_h_min -12
_diffrn_reflns_limit_k_max 30
_diffrn_reflns_limit_k_min -31
_diffrn_reflns_limit_l_max 7
_diffrn_reflns_limit_l_min -9
_diffrn_reflns_number 12821
_diffrn_reflns_point_group_measured_fraction_full 0.999
_diffrn_reflns_point_group_measured_fraction_max 0.969
_diffrn_reflns_theta_full 67.684
_diffrn_reflns_theta_max 77.513
_diffrn_reflns_theta_min 3.611
_diffrn_source 'microfocus sealed X-ray tube'
_diffrn_source_type PhotonJet-S
_exptl_absorpt_coefficient_mu 0.767
_exptl_absorpt_correction_T_max 1.000
_exptl_absorpt_correction_T_min 0.524
_exptl_absorpt_correction_type gaussian
_exptl_absorpt_process_details
;
CrysAlisPro 1.171.40.67a (Rigaku Oxford Diffraction, 2019)
Numerical absorption correction based on gaussian integration over
			a multifaceted crystal model
Empirical absorption correction using spherical harmonics,
 implemented in SCALE3 ABSPACK scaling algorithm.
;
_exptl_crystal_colour colourless
_exptl_crystal_colour_primary colourless
_exptl_crystal_density_diffrn 1.355
_exptl_crystal_description block
_exptl_crystal_F_000 792
_exptl_crystal_size_max 0.332
_exptl_crystal_size_mid 0.215
_exptl_crystal_size_min 0.105
_refine_diff_density_max 0.355
_refine_diff_density_min -0.290
_refine_diff_density_rms 0.062
_refine_ls_extinction_method none
_refine_ls_goodness_of_fit_ref 1.053
_refine_ls_hydrogen_treatment mixed
_refine_ls_matrix_type full
_refine_ls_number_parameters 244
_refine_ls_number_reflns 3686
_refine_ls_number_restraints 0
_refine_ls_restrained_S_all 1.053
_refine_ls_R_factor_all 0.0519
_refine_ls_R_factor_gt 0.0489
_refine_ls_shift/su_max 0.000
_refine_ls_shift/su_mean 0.000
_refine_ls_structure_factor_coef Fsqd
_refine_ls_weighting_details 'w=1/[\s^2^(Fo^2^)+(0.0851P)^2^+0.5153P] where P=(Fo^2^+2Fc^2^)/3'
_refine_ls_weighting_scheme calc
_refine_ls_wR_factor_gt 0.1359
_refine_ls_wR_factor_ref 0.1391
_reflns_Friedel_coverage 0.000
_reflns_number_gt 3354
_reflns_number_total 3686
_reflns_threshold_expression 'I > 2\s(I)'
_cod_data_source_file jo0c01462_si_002.cif
_cod_data_source_block 20200609n
_cod_database_code 4038615
_shelx_shelxl_version_number 2018/3
_chemical_oxdiff_formula 'C H O'
_shelx_space_group_comment
;
The symmetry employed for this shelxl refinement is uniquely defined
by the following loop, which should always be used as a source of
symmetry information in preference to the above space-group names.
They are only intended as comments.
;
_reflns_odcompleteness_completeness 99.94
_reflns_odcompleteness_iscentric 1
_reflns_odcompleteness_theta 66.97
_olex2_refinement_description
;
1. Fixed Uiso
 At 1.2 times of:
  All C(H) groups, All C(H,H) groups
 At 1.5 times of:
  All C(H,H,H) groups, All O(H) groups
2.a Ternary CH refined with riding coordinates:
 C9(H9), C12(H12), C14(H14), C19(H19)
2.b Secondary CH2 refined with riding coordinates:
 C11(H11A,H11B), C13(H13A,H13B), C7(H7A,H7B), C6(H6A,H6B), C1(H1A,H1B), C2(H2A,
 H2B), C3(H3A,H3B)
2.c Idealised Me refined as rotating group:
 C18(H18A,H18B,H18C), C20(H20A,H20B,H20C), C21(H21A,H21B,H21C), C17(H17A,H17B,
 H17C)
2.d Idealised tetrahedral OH refined as rotating group:
 O1(H1)
;
_olex2_submission_special_instructions 'No special instructions were received'
_oxdiff_exptl_absorpt_empirical_details
;
Empirical correction (ABSPACK) includes:
- Absorption correction using spherical harmonics
- Frame scaling
;
_oxdiff_exptl_absorpt_empirical_full_max 2.155
_oxdiff_exptl_absorpt_empirical_full_min 0.717

loop_
_space_group_symop_operation_xyz
'x, y, z'
'-x, y+1/2, -z+1/2'
'-x, -y, -z'
'x, -y-1/2, z-1/2'

loop_
_atom_site_label
_atom_site_type_symbol
_atom_site_fract_x
_atom_site_fract_y
_atom_site_fract_z
_atom_site_U_iso_or_equiv
_atom_site_adp_type
_atom_site_occupancy
_atom_site_site_symmetry_order
_atom_site_calc_flag
_atom_site_refinement_flags_posn
_atom_site_refinement_flags_adp
_atom_site_refinement_flags_occupancy
_atom_site_disorder_assembly
_atom_site_disorder_group
O1 O -0.58748(11) -0.46976(4) -0.64134(12) 0.0242(2) Uani 1 1 d . . . . .
H1 H -0.542679 -0.458007 -0.547164 0.036 Uiso 1 1 calc R U . . .
O3 O -0.27429(10) -0.36065(4) -1.09519(12) 0.0265(2) Uani 1 1 d . . . . .
O5 O -0.49851(11) -0.39368(4) -0.36584(13) 0.0275(2) Uani 1 1 d . . . . .
O4 O -0.19163(11) -0.31736(4) -0.82304(13) 0.0272(2) Uani 1 1 d . . . . .
O2 O -0.47691(12) -0.28859(5) -1.06776(14) 0.0335(3) Uani 1 1 d . . . . .
C11 C -0.44290(14) -0.43283(5) -0.89879(17) 0.0222(3) Uani 1 1 d . . . . .
H11A H -0.444076 -0.468582 -0.844319 0.027 Uiso 1 1 calc R U . . .
H11B H -0.441405 -0.437906 -1.024467 0.027 Uiso 1 1 calc R U . . .
C9 C -0.57563(14) -0.40073(5) -0.87748(16) 0.0200(3) Uani 1 1 d . . . . .
H9 H -0.637453 -0.399780 -0.994580 0.024 Uiso 1 1 calc R U . . .
C12 C -0.31147(14) -0.40149(5) -0.80967(16) 0.0220(3) Uani 1 1 d . . . . .
H12 H -0.228332 -0.424498 -0.803537 0.026 Uiso 1 1 calc R U . . .
C15 C -0.44247(15) -0.32171(5) -0.94909(17) 0.0233(3) Uani 1 1 d . . . . .
C5 C -0.69718(14) -0.38063(5) -0.61119(17) 0.0219(3) Uani 1 1 d . . . . .
C10 C -0.66225(14) -0.42575(5) -0.74052(16) 0.0204(3) Uani 1 1 d . . . . .
C8 C -0.53538(14) -0.34095(5) -0.82419(16) 0.0210(3) Uani 1 1 d . . . . .
C14 C -0.45232(14) -0.34338(5) -0.63092(17) 0.0213(3) Uani 1 1 d . . . . .
H14 H -0.413348 -0.307008 -0.599405 0.026 Uiso 1 1 calc R U . . .
C13 C -0.32829(14) -0.38409(6) -0.62126(17) 0.0227(3) Uani 1 1 d . . . . .
H13A H -0.242720 -0.366934 -0.560549 0.027 Uiso 1 1 calc R U . . .
H13B H -0.345195 -0.416075 -0.553332 0.027 Uiso 1 1 calc R U . . .
C19 C -0.55795(14) -0.35693(5) -0.50449(17) 0.0222(3) Uani 1 1 d . . . . .
H19 H -0.579812 -0.322760 -0.448677 0.027 Uiso 1 1 calc R U . . .
C7 C -0.66497(15) -0.30579(6) -0.83720(18) 0.0251(3) Uani 1 1 d . . . . .
H7A H -0.711913 -0.303064 -0.960724 0.030 Uiso 1 1 calc R U . . .
H7B H -0.638727 -0.269279 -0.794096 0.030 Uiso 1 1 calc R U . . .
C16 C -0.29858(14) -0.35012(6) -0.92019(17) 0.0227(3) Uani 1 1 d . . . . .
C6 C -0.76415(15) -0.33125(6) -0.72509(19) 0.0267(3) Uani 1 1 d . . . . .
H6A H -0.848641 -0.343340 -0.803889 0.032 Uiso 1 1 calc R U . . .
H6B H -0.790334 -0.303607 -0.646402 0.032 Uiso 1 1 calc R U . . .
C4 C -0.80389(15) -0.40217(6) -0.49208(18) 0.0262(3) Uani 1 1 d . . . . .
C1 C -0.79438(15) -0.45179(6) -0.84914(18) 0.0260(3) Uani 1 1 d . . . . .
H1A H -0.840267 -0.425366 -0.935317 0.031 Uiso 1 1 calc R U . . .
H1B H -0.767417 -0.482662 -0.914858 0.031 Uiso 1 1 calc R U . . .
C18 C -0.75069(16) -0.44808(6) -0.35665(18) 0.0293(3) Uani 1 1 d . . . . .
H18A H -0.718504 -0.478345 -0.418029 0.044 Uiso 1 1 calc R U . . .
H18B H -0.825496 -0.459878 -0.299650 0.044 Uiso 1 1 calc R U . . .
H18C H -0.675092 -0.434462 -0.268327 0.044 Uiso 1 1 calc R U . . .
C2 C -0.89829(16) -0.47123(7) -0.73563(19) 0.0299(3) Uani 1 1 d . . . . .
H2A H -0.858445 -0.501667 -0.661871 0.036 Uiso 1 1 calc R U . . .
H2B H -0.983001 -0.483858 -0.812802 0.036 Uiso 1 1 calc R U . . .
C3 C -0.93402(15) -0.42520(7) -0.61690(19) 0.0294(3) Uani 1 1 d . . . . .
H3A H -0.999286 -0.438765 -0.545460 0.035 Uiso 1 1 calc R U . . .
H3B H -0.979748 -0.395948 -0.691577 0.035 Uiso 1 1 calc R U . . .
C20 C -0.14441(17) -0.38646(8) -1.1047(2) 0.0359(4) Uani 1 1 d . . . . .
H20A H -0.134936 -0.389690 -1.227220 0.054 Uiso 1 1 calc R U . . .
H20B H -0.142107 -0.422147 -1.052091 0.054 Uiso 1 1 calc R U . . .
H20C H -0.068852 -0.364901 -1.041129 0.054 Uiso 1 1 calc R U . . .
C21 C -0.1733(2) -0.26451(7) -0.8960(2) 0.0389(4) Uani 1 1 d . . . . .
H21A H -0.183976 -0.267218 -1.023351 0.058 Uiso 1 1 calc R U . . .
H21B H -0.081554 -0.251043 -0.847174 0.058 Uiso 1 1 calc R U . . .
H21C H -0.242229 -0.239852 -0.866492 0.058 Uiso 1 1 calc R U . . .
C17 C -0.85002(18) -0.35523(7) -0.3814(2) 0.0364(4) Uani 1 1 d . . . . .
H17A H -0.768911 -0.337188 -0.315748 0.055 Uiso 1 1 calc R U . . .
H17B H -0.904673 -0.369742 -0.299735 0.055 Uiso 1 1 calc R U . . .
H17C H -0.905186 -0.329538 -0.459729 0.055 Uiso 1 1 calc R U . . .
H5 H -0.432(3) -0.3784(10) -0.299(3) 0.060(7) Uiso 1 1 d . . . . .

loop_
_atom_site_aniso_label
_atom_site_aniso_U_11
_atom_site_aniso_U_22
_atom_site_aniso_U_33
_atom_site_aniso_U_23
_atom_site_aniso_U_13
_atom_site_aniso_U_12
O1 0.0305(5) 0.0229(5) 0.0192(4) 0.0023(3) 0.0042(4) 0.0008(4)
O3 0.0254(5) 0.0373(6) 0.0174(5) 0.0001(4) 0.0060(4) -0.0025(4)
O5 0.0287(5) 0.0357(6) 0.0167(4) 0.0032(4) 0.0007(4) -0.0031(4)
O4 0.0283(5) 0.0304(5) 0.0221(5) 0.0012(4) 0.0027(4) -0.0086(4)
O2 0.0359(6) 0.0333(6) 0.0321(5) 0.0145(4) 0.0080(4) 0.0023(5)
C11 0.0254(7) 0.0225(6) 0.0200(6) -0.0010(5) 0.0071(5) -0.0012(5)
C9 0.0224(6) 0.0222(6) 0.0156(6) 0.0002(4) 0.0038(5) -0.0014(5)
C12 0.0230(7) 0.0240(7) 0.0195(6) 0.0013(5) 0.0051(5) 0.0004(5)
C15 0.0264(7) 0.0218(6) 0.0211(6) 0.0005(5) 0.0027(5) -0.0031(5)
C5 0.0225(6) 0.0253(7) 0.0180(6) -0.0006(5) 0.0046(5) 0.0002(5)
C10 0.0225(6) 0.0225(6) 0.0164(6) 0.0007(5) 0.0037(5) -0.0010(5)
C8 0.0229(6) 0.0207(6) 0.0190(6) 0.0017(5) 0.0027(5) 0.0004(5)
C14 0.0226(6) 0.0221(6) 0.0186(6) -0.0011(5) 0.0028(5) -0.0018(5)
C13 0.0227(6) 0.0271(7) 0.0178(6) 0.0013(5) 0.0027(5) 0.0003(5)
C19 0.0260(7) 0.0234(6) 0.0172(6) -0.0021(5) 0.0041(5) 0.0001(5)
C7 0.0263(7) 0.0238(7) 0.0248(6) 0.0028(5) 0.0039(5) 0.0025(5)
C16 0.0240(7) 0.0277(7) 0.0167(6) -0.0005(5) 0.0044(5) -0.0047(5)
C6 0.0259(7) 0.0279(7) 0.0266(7) 0.0021(5) 0.0057(5) 0.0044(5)
C4 0.0247(7) 0.0335(7) 0.0217(6) -0.0005(5) 0.0079(5) -0.0004(6)
C1 0.0264(7) 0.0317(7) 0.0200(6) -0.0026(5) 0.0049(5) -0.0057(6)
C18 0.0296(7) 0.0403(8) 0.0192(6) 0.0029(6) 0.0079(5) -0.0048(6)
C2 0.0270(7) 0.0391(8) 0.0235(7) -0.0012(6) 0.0049(5) -0.0102(6)
C3 0.0233(7) 0.0400(8) 0.0262(7) 0.0028(6) 0.0078(5) -0.0026(6)
C20 0.0307(8) 0.0539(10) 0.0252(7) -0.0017(6) 0.0104(6) 0.0045(7)
C21 0.0472(9) 0.0350(8) 0.0323(8) 0.0052(6) 0.0022(7) -0.0181(7)
C17 0.0373(8) 0.0437(9) 0.0325(8) -0.0054(6) 0.0176(7) 0.0007(7)

loop_
_atom_type_symbol
_atom_type_description
_atom_type_scat_dispersion_real
_atom_type_scat_dispersion_imag
_atom_type_scat_source
C C 0.0181 0.0091 'International Tables Vol C Tables 4.2.6.8 and 6.1.1.4'
H H 0.0000 0.0000 'International Tables Vol C Tables 4.2.6.8 and 6.1.1.4'
O O 0.0492 0.0322 'International Tables Vol C Tables 4.2.6.8 and 6.1.1.4'

loop_
_exptl_crystal_face_index_h
_exptl_crystal_face_index_k
_exptl_crystal_face_index_l
_exptl_crystal_face_perp_dist
2 14 1 0.1043
-4 -11 -1 0.1027
0 -7 -4 0.1425
5 6 1 0.0887
-5 -6 -1 0.0913
0 -4 -5 0.1429
6 1 0 0.0681
6 -3 0 0.0552
-6 3 -1 0.0579
5 -8 0 0.0535
-5 8 0 0.0535
0 7 -4 0.1480
3 -11 2 0.1102
1 -16 0 0.0917
2 14 -1 0.1329
3 14 0 0.1064
-6 -7 2 0.1288
6 1 0 0.0754
-4 3 4 0.1273
6 -4 0 0.0554
5 -8 0 0.0512
-6 7 0 0.0538
1 -16 0 0.0865
-1 16 0 0.0908
4 -5 -4 0.1368

loop_
_geom_angle_atom_site_label_1
_geom_angle_atom_site_label_2
_geom_angle_atom_site_label_3
_geom_angle
_geom_angle_site_symmetry_1
_geom_angle_site_symmetry_3
_geom_angle_publ_flag
C10 O1 H1 109.5 . . ?
C16 O3 C20 115.60(11) . . ?
C19 O5 H5 109.5(18) . . ?
C16 O4 C21 116.26(11) . . ?
H11A C11 H11B 108.2 . . ?
C9 C11 H11A 109.7 . . ?
C9 C11 H11B 109.7 . . ?
C12 C11 H11A 109.7 . . ?
C12 C11 H11B 109.7 . . ?
C12 C11 C9 110.03(10) . . ?
C11 C9 H9 107.4 . . ?
C11 C9 C10 115.55(10) . . ?
C11 C9 C8 109.40(10) . . ?
C10 C9 H9 107.4 . . ?
C8 C9 H9 107.4 . . ?
C8 C9 C10 109.38(10) . . ?
C11 C12 H12 110.2 . . ?
C11 C12 C13 109.07(11) . . ?
C13 C12 H12 110.2 . . ?
C16 C12 C11 108.25(11) . . ?
C16 C12 H12 110.2 . . ?
C16 C12 C13 108.74(11) . . ?
O2 C15 C8 124.43(13) . . ?
O2 C15 C16 121.61(12) . . ?
C8 C15 C16 113.90(11) . . ?
C10 C5 C4 111.66(11) . . ?
C19 C5 C10 108.86(10) . . ?
C19 C5 C6 103.59(11) . . ?
C19 C5 C4 114.95(10) . . ?
C6 C5 C10 108.31(10) . . ?
C6 C5 C4 109.00(11) . . ?
O1 C10 C9 111.01(10) . . ?
O1 C10 C5 110.30(10) . . ?
O1 C10 C1 105.35(11) . . ?
C5 C10 C9 110.46(10) . . ?
C1 C10 C9 107.49(10) . . ?
C1 C10 C5 112.11(11) . . ?
C15 C8 C9 106.34(10) . . ?
C15 C8 C14 110.30(11) . . ?
C15 C8 C7 111.83(11) . . ?
C14 C8 C9 106.01(10) . . ?
C7 C8 C9 110.66(11) . . ?
C7 C8 C14 111.42(11) . . ?
C8 C14 H14 108.0 . . ?
C8 C14 C13 109.43(10) . . ?
C8 C14 C19 107.97(10) . . ?
C13 C14 H14 108.0 . . ?
C13 C14 C19 115.25(11) . . ?
C19 C14 H14 108.0 . . ?
C12 C13 C14 110.51(10) . . ?
C12 C13 H13A 109.5 . . ?
C12 C13 H13B 109.5 . . ?
C14 C13 H13A 109.5 . . ?
C14 C13 H13B 109.5 . . ?
H13A C13 H13B 108.1 . . ?
O5 C19 C5 110.21(11) . . ?
O5 C19 C14 111.55(11) . . ?
O5 C19 H19 107.9 . . ?
C5 C19 C14 111.30(10) . . ?
C5 C19 H19 107.9 . . ?
C14 C19 H19 107.9 . . ?
C8 C7 H7A 109.8 . . ?
C8 C7 H7B 109.8 . . ?
C8 C7 C6 109.58(11) . . ?
H7A C7 H7B 108.2 . . ?
C6 C7 H7A 109.8 . . ?
C6 C7 H7B 109.8 . . ?
O3 C16 C12 114.40(11) . . ?
O3 C16 C15 104.68(10) . . ?
O4 C16 O3 111.14(10) . . ?
O4 C16 C12 107.81(11) . . ?
O4 C16 C15 112.35(11) . . ?
C12 C16 C15 106.45(10) . . ?
C5 C6 H6A 109.1 . . ?
C5 C6 H6B 109.1 . . ?
C7 C6 C5 112.59(11) . . ?
C7 C6 H6A 109.1 . . ?
C7 C6 H6B 109.1 . . ?
H6A C6 H6B 107.8 . . ?
C18 C4 C5 116.65(11) . . ?
C3 C4 C5 108.46(10) . . ?
C3 C4 C18 106.29(12) . . ?
C17 C4 C5 110.72(12) . . ?
C17 C4 C18 105.69(11) . . ?
C17 C4 C3 108.72(12) . . ?
C10 C1 H1A 108.8 . . ?
C10 C1 H1B 108.8 . . ?
H1A C1 H1B 107.7 . . ?
C2 C1 C10 113.65(11) . . ?
C2 C1 H1A 108.8 . . ?
C2 C1 H1B 108.8 . . ?
C4 C18 H18A 109.5 . . ?
C4 C18 H18B 109.5 . . ?
C4 C18 H18C 109.5 . . ?
H18A C18 H18B 109.5 . . ?
H18A C18 H18C 109.5 . . ?
H18B C18 H18C 109.5 . . ?
C1 C2 H2A 109.5 . . ?
C1 C2 H2B 109.5 . . ?
C1 C2 C3 110.83(12) . . ?
H2A C2 H2B 108.1 . . ?
C3 C2 H2A 109.5 . . ?
C3 C2 H2B 109.5 . . ?
C4 C3 H3A 109.1 . . ?
C4 C3 H3B 109.1 . . ?
C2 C3 C4 112.61(12) . . ?
C2 C3 H3A 109.1 . . ?
C2 C3 H3B 109.1 . . ?
H3A C3 H3B 107.8 . . ?
O3 C20 H20A 109.5 . . ?
O3 C20 H20B 109.5 . . ?
O3 C20 H20C 109.5 . . ?
H20A C20 H20B 109.5 . . ?
H20A C20 H20C 109.5 . . ?
H20B C20 H20C 109.5 . . ?
O4 C21 H21A 109.5 . . ?
O4 C21 H21B 109.5 . . ?
O4 C21 H21C 109.5 . . ?
H21A C21 H21B 109.5 . . ?
H21A C21 H21C 109.5 . . ?
H21B C21 H21C 109.5 . . ?
C4 C17 H17A 109.5 . . ?
C4 C17 H17B 109.5 . . ?
C4 C17 H17C 109.5 . . ?
H17A C17 H17B 109.5 . . ?
H17A C17 H17C 109.5 . . ?
H17B C17 H17C 109.5 . . ?

loop_
_geom_bond_atom_site_label_1
_geom_bond_atom_site_label_2
_geom_bond_distance
_geom_bond_site_symmetry_2
_geom_bond_publ_flag
O1 H1 0.8200 . ?
O1 C10 1.4344(16) . ?
O3 C16 1.4227(15) . ?
O3 C20 1.4275(19) . ?
O5 C19 1.4267(16) . ?
O5 H5 0.84(3) . ?
O4 C16 1.4102(16) . ?
O4 C21 1.4330(18) . ?
O2 C15 1.2152(17) . ?
C11 H11A 0.9700 . ?
C11 H11B 0.9700 . ?
C11 C9 1.5468(18) . ?
C11 C12 1.5372(18) . ?
C9 H9 0.9800 . ?
C9 C10 1.5839(17) . ?
C9 C8 1.5497(18) . ?
C12 H12 0.9800 . ?
C12 C13 1.5375(17) . ?
C12 C16 1.5325(18) . ?
C15 C8 1.5070(18) . ?
C15 C16 1.5425(19) . ?
C5 C10 1.5606(18) . ?
C5 C19 1.5571(18) . ?
C5 C6 1.5590(19) . ?
C5 C4 1.5928(18) . ?
C10 C1 1.5328(18) . ?
C8 C14 1.5450(17) . ?
C8 C7 1.5152(18) . ?
C14 H14 0.9800 . ?
C14 C13 1.5569(18) . ?
C14 C19 1.5716(18) . ?
C13 H13A 0.9700 . ?
C13 H13B 0.9700 . ?
C19 H19 0.9800 . ?
C7 H7A 0.9700 . ?
C7 H7B 0.9700 . ?
C7 C6 1.5370(19) . ?
C6 H6A 0.9700 . ?
C6 H6B 0.9700 . ?
C4 C18 1.549(2) . ?
C4 C3 1.542(2) . ?
C4 C17 1.542(2) . ?
C1 H1A 0.9700 . ?
C1 H1B 0.9700 . ?
C1 C2 1.5258(19) . ?
C18 H18A 0.9600 . ?
C18 H18B 0.9600 . ?
C18 H18C 0.9600 . ?
C2 H2A 0.9700 . ?
C2 H2B 0.9700 . ?
C2 C3 1.527(2) . ?
C3 H3A 0.9700 . ?
C3 H3B 0.9700 . ?
C20 H20A 0.9600 . ?
C20 H20B 0.9600 . ?
C20 H20C 0.9600 . ?
C21 H21A 0.9600 . ?
C21 H21B 0.9600 . ?
C21 H21C 0.9600 . ?
C17 H17A 0.9600 . ?
C17 H17B 0.9600 . ?
C17 H17C 0.9600 . ?

loop_
_geom_torsion_atom_site_label_1
_geom_torsion_atom_site_label_2
_geom_torsion_atom_site_label_3
_geom_torsion_atom_site_label_4
_geom_torsion
_geom_torsion_site_symmetry_1
_geom_torsion_site_symmetry_2
_geom_torsion_site_symmetry_3
_geom_torsion_site_symmetry_4
_geom_torsion_publ_flag
O1 C10 C1 C2 69.10(14) . . . . ?
O2 C15 C8 C9 108.76(15) . . . . ?
O2 C15 C8 C14 -136.72(14) . . . . ?
O2 C15 C8 C7 -12.13(19) . . . . ?
O2 C15 C16 O3 -38.99(17) . . . . ?
O2 C15 C16 O4 81.73(16) . . . . ?
O2 C15 C16 C12 -160.49(13) . . . . ?
C11 C9 C10 O1 8.86(14) . . . . ?
C11 C9 C10 C5 131.53(11) . . . . ?
C11 C9 C10 C1 -105.87(12) . . . . ?
C11 C9 C8 C15 47.35(13) . . . . ?
C11 C9 C8 C14 -70.06(13) . . . . ?
C11 C9 C8 C7 169.00(10) . . . . ?
C11 C12 C13 C14 -63.87(14) . . . . ?
C11 C12 C16 O3 -65.08(14) . . . . ?
C11 C12 C16 O4 170.75(10) . . . . ?
C11 C12 C16 C15 50.00(13) . . . . ?
C9 C11 C12 C13 48.52(14) . . . . ?
C9 C11 C12 C16 -69.64(13) . . . . ?
C9 C10 C1 C2 -172.46(12) . . . . ?
C9 C8 C14 C13 54.36(13) . . . . ?
C9 C8 C14 C19 -71.79(12) . . . . ?
C9 C8 C7 C6 54.69(14) . . . . ?
C12 C11 C9 C10 -107.52(12) . . . . ?
C12 C11 C9 C8 16.42(14) . . . . ?
C15 C8 C14 C13 -60.37(14) . . . . ?
C15 C8 C14 C19 173.48(10) . . . . ?
C15 C8 C7 C6 173.04(11) . . . . ?
C5 C10 C1 C2 -50.89(16) . . . . ?
C5 C4 C3 C2 58.20(15) . . . . ?
C10 C9 C8 C15 174.84(10) . . . . ?
C10 C9 C8 C14 57.43(13) . . . . ?
C10 C9 C8 C7 -63.51(13) . . . . ?
C10 C5 C19 O5 -77.31(13) . . . . ?
C10 C5 C19 C14 47.00(14) . . . . ?
C10 C5 C6 C7 -61.40(14) . . . . ?
C10 C5 C4 C18 65.66(15) . . . . ?
C10 C5 C4 C3 -54.23(15) . . . . ?
C10 C5 C4 C17 -173.45(12) . . . . ?
C10 C1 C2 C3 53.49(16) . . . . ?
C8 C9 C10 O1 -115.09(11) . . . . ?
C8 C9 C10 C5 7.58(14) . . . . ?
C8 C9 C10 C1 130.18(11) . . . . ?
C8 C15 C16 O3 138.20(11) . . . . ?
C8 C15 C16 O4 -101.09(13) . . . . ?
C8 C15 C16 C12 16.70(14) . . . . ?
C8 C14 C13 C12 9.74(15) . . . . ?
C8 C14 C19 O5 140.88(11) . . . . ?
C8 C14 C19 C5 17.33(14) . . . . ?
C8 C7 C6 C5 7.60(16) . . . . ?
C14 C8 C7 C6 -62.99(14) . . . . ?
C13 C12 C16 O3 176.55(11) . . . . ?
C13 C12 C16 O4 52.38(14) . . . . ?
C13 C12 C16 C15 -68.36(13) . . . . ?
C13 C14 C19 O5 18.22(15) . . . . ?
C13 C14 C19 C5 -105.33(12) . . . . ?
C19 C5 C10 O1 62.17(13) . . . . ?
C19 C5 C10 C9 -60.92(13) . . . . ?
C19 C5 C10 C1 179.23(10) . . . . ?
C19 C5 C6 C7 54.08(14) . . . . ?
C19 C5 C4 C18 -58.99(16) . . . . ?
C19 C5 C4 C3 -178.88(11) . . . . ?
C19 C5 C4 C17 61.90(15) . . . . ?
C19 C14 C13 C12 131.61(11) . . . . ?
C7 C8 C14 C13 174.81(11) . . . . ?
C7 C8 C14 C19 48.66(14) . . . . ?
C16 C12 C13 C14 53.98(14) . . . . ?
C16 C15 C8 C9 -68.33(13) . . . . ?
C16 C15 C8 C14 46.18(14) . . . . ?
C16 C15 C8 C7 170.77(11) . . . . ?
C6 C5 C10 O1 174.16(10) . . . . ?
C6 C5 C10 C9 51.08(14) . . . . ?
C6 C5 C10 C1 -68.78(14) . . . . ?
C6 C5 C19 O5 167.60(10) . . . . ?
C6 C5 C19 C14 -68.09(13) . . . . ?
C6 C5 C4 C18 -174.72(12) . . . . ?
C6 C5 C4 C3 65.39(14) . . . . ?
C6 C5 C4 C17 -53.83(15) . . . . ?
C4 C5 C10 O1 -65.81(14) . . . . ?
C4 C5 C10 C9 171.10(10) . . . . ?
C4 C5 C10 C1 51.24(14) . . . . ?
C4 C5 C19 O5 48.80(15) . . . . ?
C4 C5 C19 C14 173.10(11) . . . . ?
C4 C5 C6 C7 176.92(11) . . . . ?
C1 C2 C3 C4 -58.15(16) . . . . ?
C18 C4 C3 C2 -67.98(14) . . . . ?
C20 O3 C16 O4 57.55(16) . . . . ?
C20 O3 C16 C12 -64.83(16) . . . . ?
C20 O3 C16 C15 179.06(12) . . . . ?
C21 O4 C16 O3 60.22(16) . . . . ?
C21 O4 C16 C12 -173.67(12) . . . . ?
C21 O4 C16 C15 -56.70(16) . . . . ?
C17 C4 C3 C2 178.67(12) . . . . ?

loop_
_exptl_oxdiff_crystal_face_indexfrac_h
_exptl_oxdiff_crystal_face_indexfrac_k
_exptl_oxdiff_crystal_face_indexfrac_l
_exptl_oxdiff_crystal_face_x
_exptl_oxdiff_crystal_face_y
_exptl_oxdiff_crystal_face_z
2.1092 14.1670 1.1907 -0.9283 0.3291 -0.1731
-4.1238 -10.8841 -0.9824 0.9986 -0.0262 -0.0461
-0.3365 -6.7343 -4.3526 0.6586 0.1940 0.7270
5.3047 6.4418 0.9897 -0.9431 -0.2795 0.1803
-5.4148 -6.2933 -0.8188 0.9359 0.2774 -0.2170
0.2544 -3.5110 -4.7801 0.4888 0.3346 0.8057
6.1001 1.1125 0.3312 -0.7555 -0.5197 0.3989
5.9973 -3.4658 0.2230 -0.5416 -0.7067 0.4553
-5.9070 3.3907 -0.5126 0.5570 0.7266 -0.4023
5.4181 -7.5941 0.1251 -0.2942 -0.8325 0.4694
-5.4181 7.5941 -0.1251 0.2942 0.8325 -0.4694
0.3764 6.6413 -4.4654 0.0207 0.7503 0.6608
3.0024 -11.1788 2.1273 -0.0263 -0.9996 0.0090
1.0105 -15.6776 0.0108 0.5505 -0.8006 0.2366
2.4843 14.1403 -1.4975 -0.7619 0.5852 0.2775
2.8006 13.9473 0.4928 -0.9426 0.3339 -0.0089
-5.5190 -7.2846 1.6211 0.8015 -0.0218 -0.5976
6.2902 0.5559 -0.4856 -0.6902 -0.4734 0.5473
-3.9888 2.5656 4.2767 0.0080 0.0041 -1.0000
6.0688 -3.5092 -0.0677 -0.5253 -0.6835 0.5068
5.4931 -7.5145 -0.1172 -0.2873 -0.8093 0.5123
-5.5083 7.4966 0.1754 0.2853 0.8036 -0.5224
1.3441 -15.5162 -0.3751 0.5361 -0.7808 0.3208
-1.1180 15.6389 0.1094 -0.5461 0.7953 -0.2632
3.6349 -5.2847 -4.1701 0.1386 -0.1079 0.9845
